data_2101812
loop_
_publ_author_name
'Fu, T. Y.'
'Liu, Z.'
'Olovsson, G.'
'Scheffer, J. R.'
'Trotter, J.'

_publ_contact_author
;
Professor James Trotter
Department of Chemistry
University of British Columbia
Vancouver, B.C., Canada V6T 1Z1
;
_publ_section_title
;
 Structures and Photochemistry of Inclusion Compounds of
 9,10-Dihydro-9,10-ethenoanthracene-11,12-bis(diphenylphosphine Oxide)
;
_journal_issue 2
_journal_name_full 'Acta Crystallographica Section B'
_journal_page_first 293
_journal_page_last 299
_journal_paper_doi 10.1107/S0108768196013602
_journal_volume 53
_journal_year 1997
_chemical_formula_moiety 'C40 H30 O2 P2, C2 H6 O'
_chemical_formula_sum 'C42 H36 O3 P2'
_chemical_formula_weight 650.69
_space_group_IT_number 19
_symmetry_cell_setting orthorhombic
_symmetry_space_group_name_Hall 'P 2ac 2ab'
_symmetry_space_group_name_H-M 'P 21 21 21'
_audit_creation_method 'by teXsan v1.7'
_cell_angle_alpha 90
_cell_angle_beta 90
_cell_angle_gamma 90
_cell_formula_units_Z 4
_cell_length_a 17.983(2)
_cell_length_b 20.682(3)
_cell_length_c 9.384(6)
_cell_measurement_reflns_used 25
_cell_measurement_temperature 294
_cell_measurement_theta_max 40.8
_cell_measurement_theta_min 28.5
_cell_volume 3490(2)
_computing_cell_refinement 'MSC/AFC (MSC, 1988)'
_computing_data_collection 'MSC/AFC (MSC, 1988)'
_computing_data_reduction 'TEXSAN (MSC, 1995)'
_computing_publication_material 'TEXSAN (MSC, 1995)'
_computing_structure_refinement 'TEXSAN (MSC, 1995)'
_computing_structure_solution
;
SIR92 (Altomare et. al. 1993)
;
_diffrn_ambient_temperature 294.2
_diffrn_measurement_device 'Rigaku AFC6S'
_diffrn_measurement_method \w-2\q
_diffrn_radiation_monochromator graphite
_diffrn_radiation_source 'X-ray tube'
_diffrn_radiation_type CuK\a
_diffrn_radiation_wavelength 1.5418
_diffrn_reflns_av_R_equivalents 0.00000
_diffrn_reflns_av_sigmaI/netI 0.050
_diffrn_reflns_limit_h_max 22
_diffrn_reflns_limit_h_min 0
_diffrn_reflns_limit_k_max 26
_diffrn_reflns_limit_k_min 0
_diffrn_reflns_limit_l_max 11
_diffrn_reflns_limit_l_min 0
_diffrn_reflns_number 4024
_diffrn_reflns_reduction_process 'Lp corrections applied'
_diffrn_reflns_theta_max 77.50
_diffrn_reflns_theta_min 2.13
_diffrn_standards_decay_% 1.63
_diffrn_standards_interval_count 500
_diffrn_standards_number 3
_exptl_absorpt_coefficient_mu 1.419
_exptl_absorpt_correction_T_max 0.996
_exptl_absorpt_correction_T_min 0.885
_exptl_absorpt_correction_type
;
\y scans (North, Phillips & Mathews, 1968)
;
_exptl_crystal_colour colorless
_exptl_crystal_density_diffrn 1.238
_exptl_crystal_density_meas ?
_exptl_crystal_description prism
_exptl_crystal_F_000 1368.00
_exptl_crystal_size_max 0.40
_exptl_crystal_size_mid 0.20
_exptl_crystal_size_min 0.20
_refine_diff_density_max 0.28
_refine_diff_density_min -0.24
_refine_ls_extinction_coef 0.00000501(9)
_refine_ls_extinction_method 'Zachariasen (1967)'
_refine_ls_goodness_of_fit_all 2.372
_refine_ls_goodness_of_fit_obs 2.564
_refine_ls_hydrogen_treatment noref
_refine_ls_matrix_type full
_refine_ls_number_constraints 0
_refine_ls_number_parameters 425
_refine_ls_number_reflns 3274
_refine_ls_number_restraints 0
_refine_ls_R_factor_all 0.0601
_refine_ls_R_factor_obs 0.0386
_refine_ls_shift/esd_max 0.0474
_refine_ls_shift/esd_mean 0.0041
_refine_ls_structure_factor_coef F
_refine_ls_weighting_details 'w = 1/[\s^2^(Fo)]'
_refine_ls_weighting_scheme calc
_refine_ls_wR_factor_all 0.0426
_refine_ls_wR_factor_obs 0.0411
_reflns_number_observed 3274
_reflns_number_total 4024
_reflns_observed_criterion >3.00\s(I)
_cod_data_source_file fg0006.cif
_cod_data_source_block I_EtOH
_cod_depositor_comments
;
The following automatic conversions were performed:

'_refine_ls_weighting_scheme' value 'w = 1/[\s^2^(Fo)]' was changed
to 'calc'. New tag '_refine_ls_weighting_details' was created. The
value of the new tag was set to 'w = 1/[\s^2^(Fo)]'.

Automatic conversion script
Id: cif_fix_values 3143 2015-03-26 13:38:13Z robertas 
;
_cod_original_sg_symbol_H-M 'P 21 21 21 '
_cod_original_formula_sum 'C42 H36 O3 P2 '
_cod_database_code 2101812
_cod_database_fobs_code 2101812

loop_
_symmetry_equiv_pos_as_xyz
'   +x,   +y,   +z'
'1/2-x,   -y,1/2+z'
'1/2+x,1/2-y,   -z'
'   -x,1/2+y,1/2-z'

loop_
_atom_site_aniso_label
_atom_site_aniso_U_11
_atom_site_aniso_U_22
_atom_site_aniso_U_33
_atom_site_aniso_U_12
_atom_site_aniso_U_13
_atom_site_aniso_U_23
P(1) 0.0402(4) 0.0448(4) 0.0538(6) 0.0006(4) 0.0035(5) -0.0018(5)
P(2) 0.0370(4) 0.0395(4) 0.0446(5) 0.0043(4) 0.0026(4) -0.0008(4)
O(1) 0.0520(10) 0.070(2) 0.085(2) -0.0050(10) 0.021(2) 0.000(2)
O(2) 0.0480(10) 0.0450(10) 0.0520(10) 0.0050(10) 0.0030(10) -0.0070(10)
O(3) 0.172(5) 0.151(4) 0.255(7) 0.002(4) 0.095(5) -0.024(5)
C(1) 0.073(3) 0.089(3) 0.049(2) 0.039(3) -0.003(2) -0.006(3)
C(2) 0.117(4) 0.101(4) 0.054(3) 0.064(4) -0.004(3) 0.012(3)
C(3) 0.144(5) 0.072(3) 0.069(3) 0.045(4) 0.019(4) 0.019(3)
C(4) 0.102(4) 0.050(2) 0.074(3) 0.020(2) 0.012(3) 0.006(2)
C(5) 0.076(3) 0.061(3) 0.065(3) 0.017(2) -0.012(2) -0.019(2)
C(6) 0.102(4) 0.085(3) 0.048(3) 0.032(3) -0.012(3) -0.017(2)
C(7) 0.092(3) 0.090(3) 0.058(3) 0.038(3) 0.014(3) 0.005(3)
C(8) 0.063(2) 0.073(3) 0.046(2) 0.024(2) 0.009(2) 0.004(2)
C(9) 0.040(2) 0.052(2) 0.050(2) 0.008(2) 0.001(2) -0.010(2)
C(10) 0.049(2) 0.041(2) 0.055(2) 0.004(2) 0.000(2) -0.006(2)
C(11) 0.041(2) 0.044(2) 0.038(2) 0.0070(10) 0.0030(10) -0.004(2)
C(12) 0.042(2) 0.038(2) 0.045(2) 0.0050(10) -0.001(2) 0.000(2)
C(13) 0.057(2) 0.055(2) 0.040(2) 0.024(2) 0.001(2) -0.003(2)
C(14) 0.066(2) 0.041(2) 0.050(2) 0.015(2) 0.006(2) -0.001(2)
C(15) 0.057(2) 0.043(2) 0.048(2) 0.016(2) -0.002(2) -0.008(2)
C(16) 0.049(2) 0.048(2) 0.047(2) 0.018(2) 0.004(2) 0.001(2)
C(17) 0.042(2) 0.053(2) 0.065(3) 0.005(2) -0.008(2) -0.013(2)
C(18) 0.064(3) 0.066(3) 0.100(4) -0.005(2) -0.009(3) -0.015(3)
C(19) 0.070(3) 0.083(4) 0.135(5) 0.002(3) -0.027(4) -0.049(4)
C(20) 0.081(4) 0.123(5) 0.095(4) 0.031(4) -0.024(4) -0.055(4)
C(21) 0.079(3) 0.112(4) 0.066(3) 0.016(3) -0.006(3) -0.019(3)
C(22) 0.057(2) 0.080(3) 0.054(3) 0.005(2) -0.005(2) -0.012(2)
C(23) 0.051(2) 0.040(2) 0.052(2) -0.001(2) 0.002(2) 0.004(2)
C(24) 0.051(2) 0.042(2) 0.060(2) 0.001(2) 0.003(2) 0.006(2)
C(25) 0.052(2) 0.049(2) 0.095(4) 0.002(2) 0.007(3) 0.016(2)
C(26) 0.057(2) 0.063(3) 0.082(3) -0.007(2) -0.015(3) 0.029(2)
C(27) 0.095(3) 0.080(3) 0.060(3) -0.003(3) -0.018(3) 0.017(3)
C(28) 0.083(3) 0.064(3) 0.054(3) 0.009(2) -0.006(2) 0.005(2)
C(29) 0.039(2) 0.048(2) 0.046(2) 0.0030(10) 0.004(2) 0.006(2)
C(30) 0.056(2) 0.066(2) 0.059(3) -0.010(2) -0.006(2) 0.009(2)
C(31) 0.077(3) 0.087(3) 0.066(3) -0.006(3) -0.003(3) 0.026(3)
C(32) 0.065(3) 0.078(3) 0.091(4) -0.010(3) 0.013(3) 0.028(3)
C(33) 0.057(3) 0.074(3) 0.107(4) -0.027(2) -0.009(3) 0.010(3)
C(34) 0.053(2) 0.071(3) 0.063(3) -0.015(2) -0.006(2) 0.006(2)
C(35) 0.039(2) 0.045(2) 0.047(2) 0.0020(10) -0.002(2) 0.005(2)
C(36) 0.053(2) 0.056(2) 0.061(2) 0.010(2) -0.003(2) -0.008(2)
C(37) 0.050(2) 0.063(2) 0.086(3) 0.013(2) -0.018(2) 0.001(3)
C(38) 0.062(2) 0.054(2) 0.076(3) -0.004(2) -0.027(2) 0.008(2)
C(39) 0.089(3) 0.074(3) 0.051(2) 0.006(3) -0.014(3) -0.003(2)
C(40) 0.068(2) 0.075(3) 0.052(2) 0.022(2) -0.003(2) -0.003(2)
C(41) 0.175(9) 0.145(9) 0.49(2) -0.018(8) 0.100(10) 0.120(10)
C(42) 0.51(3) 0.116(9) 0.66(3) -0.120(10) -0.13(3) 0.10(2)

loop_
_atom_site_label
_atom_site_fract_x
_atom_site_fract_y
_atom_site_fract_z
_atom_site_U_iso_or_equiv
_atom_site_thermal_displace_type
_atom_site_calc_flag
_atom_site_occupancy
P(1) 0.01981(5) 0.10376(4) 0.75560(10) 0.0462(2) Uani d 1.000
P(2) 0.19793(5) 0.18189(4) 0.68914(10) 0.0404(2) Uani d 1.000
O(1) -0.05010(10) 0.09630(10) 0.8390(3) 0.0690(9) Uani d 1.000
O(2) 0.18240(10) 0.12750(10) 0.5917(3) 0.0482(7) Uani d 1.000
O(3) -0.1810(3) 0.1227(3) 0.9786(7) 0.193(3) Uani d 1.000
C(1) -0.0635(2) 0.3176(2) 0.6188(4) 0.0700(10) Uani d 1.000
C(2) -0.0479(3) 0.3727(3) 0.5393(5) 0.090(2) Uani d 1.000
C(3) 0.0205(4) 0.4019(2) 0.5477(6) 0.095(2) Uani d 1.000
C(4) 0.0760(3) 0.3768(2) 0.6356(5) 0.0750(10) Uani d 1.000
C(5) 0.1028(2) 0.3099(2) 1.0861(5) 0.0670(10) Uani d 1.000
C(6) 0.0604(3) 0.3030(2) 1.2094(5) 0.078(2) Uani d 1.000
C(7) -0.0078(3) 0.2726(2) 1.2059(5) 0.080(2) Uani d 1.000
C(8) -0.0357(2) 0.2493(2) 1.0786(4) 0.0600(10) Uani d 1.000
C(9) -0.0163(2) 0.2350(2) 0.8074(4) 0.0474(10) Uani d 1.000
C(10) 0.1128(2) 0.2877(2) 0.8151(4) 0.0483(10) Uani d 1.000
C(11) 0.0467(2) 0.1884(2) 0.7640(4) 0.0410(8) Uani d 1.000
C(12) 0.1143(2) 0.21690(10) 0.7632(4) 0.0413(9) Uani d 1.000
C(13) -0.0093(2) 0.2931(2) 0.7085(4) 0.0510(10) Uani d 1.000
C(14) 0.0604(2) 0.3229(2) 0.7149(4) 0.0520(10) Uani d 1.000
C(15) 0.0751(2) 0.2866(2) 0.9595(4) 0.0490(10) Uani d 1.000
C(16) 0.0045(2) 0.2570(2) 0.9565(4) 0.0480(10) Uani d 1.000
C(17) 0.0074(2) 0.0791(2) 0.5726(5) 0.0530(10) Uani d 1.000
C(18) -0.0260(3) 0.0199(2) 0.5481(6) 0.077(2) Uani d 1.000
C(19) -0.0404(3) -0.0003(3) 0.4090(8) 0.096(2) Uani d 1.000
C(20) -0.0215(3) 0.0389(3) 0.2983(7) 0.100(2) Uani d 1.000
C(21) 0.0100(3) 0.0984(3) 0.3225(5) 0.086(2) Uani d 1.000
C(22) 0.0256(2) 0.1185(2) 0.4586(5) 0.0640(10) Uani d 1.000
C(23) 0.0931(2) 0.0579(2) 0.8359(4) 0.0480(10) Uani d 1.000
C(24) 0.1367(2) 0.0132(2) 0.7653(4) 0.0509(10) Uani d 1.000
C(25) 0.1907(2) -0.0207(2) 0.8390(5) 0.0660(10) Uani d 1.000
C(26) 0.2020(2) -0.0098(2) 0.9826(5) 0.0670(10) Uani d 1.000
C(27) 0.1580(3) 0.0342(2) 1.0517(5) 0.078(2) Uani d 1.000
C(28) 0.1043(3) 0.0678(2) 0.9813(5) 0.0670(10) Uani d 1.000
C(29) 0.2418(2) 0.2483(2) 0.5954(4) 0.0442(10) Uani d 1.000
C(30) 0.2265(2) 0.2547(2) 0.4527(4) 0.0600(10) Uani d 1.000
C(31) 0.2590(3) 0.3036(2) 0.3751(5) 0.077(2) Uani d 1.000
C(32) 0.3072(3) 0.3469(2) 0.4383(6) 0.078(2) Uani d 1.000
C(33) 0.3229(2) 0.3402(2) 0.5798(6) 0.079(2) Uani d 1.000
C(34) 0.2908(2) 0.2913(2) 0.6599(4) 0.0620(10) Uani d 1.000
C(35) 0.2582(2) 0.1617(2) 0.8364(4) 0.0436(9) Uani d 1.000
C(36) 0.3151(2) 0.1182(2) 0.8098(4) 0.0560(10) Uani d 1.000
C(37) 0.3644(2) 0.1012(2) 0.9147(5) 0.0660(10) Uani d 1.000
C(38) 0.3573(2) 0.1269(2) 1.0479(5) 0.0640(10) Uani d 1.000
C(39) 0.3015(3) 0.1694(2) 1.0758(4) 0.0710(10) Uani d 1.000
C(40) 0.2517(2) 0.1860(2) 0.9708(4) 0.0650(10) Uani d 1.000
C(41) -0.2099(7) 0.0648(4) 1.003(2) 0.269(7) Uani d 1.000
C(42) -0.2200(10) 0.0253(5) 1.004(3) 0.430(10) Uani d 1.000
H(1) -0.1127 0.2963 0.6115 0.084 Uiso c 1.000
H(2) -0.0865 0.3910 0.4758 0.108 Uiso c 1.000
H(3) 0.0305 0.4413 0.4908 0.114 Uiso c 1.000
H(4) 0.1256 0.3976 0.6405 0.090 Uiso c 1.000
H(5) 0.1520 0.3313 1.0895 0.081 Uiso c 1.000
H(6) 0.0796 0.3201 1.3009 0.094 Uiso c 1.000
H(7) -0.0368 0.2674 1.2948 0.096 Uiso c 1.000
H(8) -0.0845 0.2272 1.0762 0.072 Uiso c 1.000
H(9) -0.0660 0.2146 0.8031 0.057 Uiso c 1.000
H(10) 0.1629 0.3075 0.8184 0.058 Uiso c 1.000
H(11) -0.0398 -0.0081 0.6295 0.092 Uiso c 1.000
H(12) -0.0642 -0.0427 0.3909 0.115 Uiso c 1.000
H(13) -0.0304 0.0243 0.1992 0.120 Uiso c 1.000
H(14) 0.0215 0.1271 0.2409 0.103 Uiso c 1.000
H(15) 0.0497 0.1609 0.4751 0.076 Uiso c 1.000
H(16) 0.1293 0.0055 0.6622 0.061 Uiso c 1.000
H(17) 0.2214 -0.0532 0.7883 0.079 Uiso c 1.000
H(18) 0.2415 -0.0334 1.0348 0.081 Uiso c 1.000
H(19) 0.1653 0.0418 1.1550 0.094 Uiso c 1.000
H(20) 0.0730 0.0993 1.0334 0.081 Uiso c 1.000
H(21) 0.1920 0.2241 0.4056 0.072 Uiso c 1.000
H(22) 0.2477 0.3078 0.2723 0.092 Uiso c 1.000
H(23) 0.3299 0.3822 0.3821 0.094 Uiso c 1.000
H(24) 0.3578 0.3708 0.6259 0.095 Uiso c 1.000
H(25) 0.3026 0.2869 0.7625 0.074 Uiso c 1.000
H(26) 0.3203 0.0991 0.7136 0.068 Uiso c 1.000
H(27) 0.4051 0.0703 0.8939 0.079 Uiso c 1.000
H(28) 0.3926 0.1146 1.1241 0.076 Uiso c 1.000
H(29) 0.2967 0.1884 1.1721 0.086 Uiso c 1.000
H(30) 0.2105 0.2161 0.9932 0.078 Uiso c 1.000
H(31) -0.2027 0.0674 1.1074 0.323 Uiso c 1.000
H(32) -0.2611 0.0783 0.9786 0.323 Uiso c 1.000
H(33) -0.1747 -0.0001 1.0237 0.518 Uiso c 1.000
H(34) -0.2575 0.0168 1.0798 0.518 Uiso c 1.000
H(35) -0.2411 0.0124 0.9107 0.518 Uiso c 1.000

loop_
_atom_type_symbol
_atom_type_scat_dispersion_real
_atom_type_scat_dispersion_imag
_atom_type_scat_source
C 0.018 0.009
;International Tables for Crystallography
(1992, Vol. C, Tables 4.2.6.8 and 6.1.1.1)
;
H 0.000 0.000
;International Tables for Crystallography
(1992, Vol. C, Table 6.1.1.2)
;
O 0.049 0.032
;International Tables for Crystallography
(1992, Vol. C, Tables 4.2.6.8 and 6.1.1.1)
;
P 0.295 0.434
;International Tables for Crystallography
(1992, Vol. C, Tables 4.2.6.8 and 6.1.1.1)
;

loop_
_geom_angle_atom_site_label_1
_geom_angle_atom_site_label_2
_geom_angle_atom_site_label_3
_geom_angle
_geom_angle_publ_flag
O(1) P(1) C(11) 107.6(2) no
O(1) P(1) C(17) 111.5(2) no
O(1) P(1) C(23) 110.2(2) no
C(11) P(1) C(17) 110.3(2) no
C(11) P(1) C(23) 107.2(2) no
C(17) P(1) C(23) 110.0(2) no
O(2) P(2) C(12) 112.70(10) no
O(2) P(2) C(29) 111.1(2) no
O(2) P(2) C(35) 114.30(10) no
C(12) P(2) C(29) 104.20(10) no
C(12) P(2) C(35) 107.3(2) no
C(29) P(2) C(35) 106.6(2) no
C(2) C(1) C(13) 118.9(5) no
C(2) C(1) H(1) 120.5 no
C(13) C(1) H(1) 120.5 no
C(1) C(2) C(3) 120.7(5) no
C(1) C(2) H(2) 119.6 no
C(3) C(2) H(2) 119.6 no
C(2) C(3) C(4) 120.8(5) no
C(2) C(3) H(3) 119.6 no
C(4) C(3) H(3) 119.6 no
C(3) C(4) C(14) 118.5(5) no
C(3) C(4) H(4) 120.7 no
C(14) C(4) H(4) 120.8 no
C(6) C(5) C(15) 118.9(4) no
C(6) C(5) H(5) 120.6 no
C(15) C(5) H(5) 120.6 no
C(5) C(6) C(7) 121.0(4) no
C(5) C(6) H(6) 119.5 no
C(7) C(6) H(6) 119.5 no
C(6) C(7) C(8) 120.2(5) no
C(6) C(7) H(7) 119.9 no
C(8) C(7) H(7) 119.9 no
C(7) C(8) C(16) 119.5(4) no
C(7) C(8) H(8) 120.2 no
C(16) C(8) H(8) 120.2 no
C(11) C(9) C(13) 105.8(3) no
C(11) C(9) C(16) 104.4(3) no
C(11) C(9) H(9) 112.7 no
C(13) C(9) C(16) 107.8(3) no
C(13) C(9) H(9) 112.8 no
C(16) C(9) H(9) 112.7 no
C(12) C(10) C(14) 105.7(3) no
C(12) C(10) C(15) 106.0(3) no
C(12) C(10) H(10) 112.7 no
C(14) C(10) C(15) 106.5(3) no
C(14) C(10) H(10) 112.7 no
C(15) C(10) H(10) 112.7 no
P(1) C(11) C(9) 114.7(2) no
P(1) C(11) C(12) 131.2(2) no
C(9) C(11) C(12) 113.0(3) no
P(2) C(12) C(10) 121.1(2) no
P(2) C(12) C(11) 125.2(3) no
C(10) C(12) C(11) 113.3(3) no
C(1) C(13) C(9) 126.9(4) no
C(1) C(13) C(14) 119.8(4) no
C(9) C(13) C(14) 113.3(3) no
C(4) C(14) C(10) 126.9(4) no
C(4) C(14) C(13) 121.2(4) no
C(10) C(14) C(13) 111.8(3) no
C(5) C(15) C(10) 127.2(4) no
C(5) C(15) C(16) 119.7(4) no
C(10) C(15) C(16) 113.0(3) no
C(8) C(16) C(9) 127.6(4) no
C(8) C(16) C(15) 120.7(4) no
C(9) C(16) C(15) 111.7(3) no
P(1) C(17) C(18) 117.5(4) no
P(1) C(17) C(22) 122.6(3) no
C(18) C(17) C(22) 119.8(4) no
C(17) C(18) C(19) 120.1(5) no
C(17) C(18) H(11) 120.0 no
C(19) C(18) H(11) 120.0 no
C(18) C(19) C(20) 119.3(5) no
C(18) C(19) H(12) 120.3 no
C(20) C(19) H(12) 120.4 no
C(19) C(20) C(21) 120.7(5) no
C(19) C(20) H(13) 119.6 no
C(21) C(20) H(13) 119.6 no
C(20) C(21) C(22) 120.7(6) no
C(20) C(21) H(14) 119.6 no
C(22) C(21) H(14) 119.7 no
C(17) C(22) C(21) 119.4(4) no
C(17) C(22) H(15) 120.3 no
C(21) C(22) H(15) 120.3 no
P(1) C(23) C(24) 124.8(3) no
P(1) C(23) C(28) 116.2(3) no
C(24) C(23) C(28) 119.0(4) no
C(23) C(24) C(25) 119.9(4) no
C(23) C(24) H(16) 120.0 no
C(25) C(24) H(16) 120.0 no
C(24) C(25) C(26) 120.5(4) no
C(24) C(25) H(17) 119.7 no
C(26) C(25) H(17) 119.8 no
C(25) C(26) C(27) 119.0(4) no
C(25) C(26) H(18) 120.5 no
C(27) C(26) H(18) 120.5 no
C(26) C(27) C(28) 121.3(5) no
C(26) C(27) H(19) 119.4 no
C(28) C(27) H(19) 119.4 no
C(23) C(28) C(27) 120.3(4) no
C(23) C(28) H(20) 119.9 no
C(27) C(28) H(20) 119.9 no
P(2) C(29) C(30) 117.3(3) no
P(2) C(29) C(34) 123.3(3) no
C(30) C(29) C(34) 119.4(3) no
C(29) C(30) C(31) 120.1(4) no
C(29) C(30) H(21) 120.0 no
C(31) C(30) H(21) 120.0 no
C(30) C(31) C(32) 121.1(4) no
C(30) C(31) H(22) 119.5 no
C(32) C(31) H(22) 119.5 no
C(31) C(32) C(33) 118.9(4) no
C(31) C(32) H(23) 120.6 no
C(33) C(32) H(23) 120.6 no
C(32) C(33) C(34) 121.0(4) no
C(32) C(33) H(24) 119.5 no
C(34) C(33) H(24) 119.5 no
C(29) C(34) C(33) 119.6(4) no
C(29) C(34) H(25) 120.2 no
C(33) C(34) H(25) 120.2 no
P(2) C(35) C(36) 117.1(3) no
P(2) C(35) C(40) 124.8(3) no
C(36) C(35) C(40) 118.0(3) no
C(35) C(36) C(37) 121.0(4) no
C(35) C(36) H(26) 119.5 no
C(37) C(36) H(26) 119.5 no
C(36) C(37) C(38) 119.8(4) no
C(36) C(37) H(27) 120.1 no
C(38) C(37) H(27) 120.1 no
C(37) C(38) C(39) 119.9(4) no
C(37) C(38) H(28) 120.1 no
C(39) C(38) H(28) 120.1 no
C(38) C(39) C(40) 120.3(4) no
C(38) C(39) H(29) 119.8 no
C(40) C(39) H(29) 119.8 no
C(35) C(40) C(39) 120.9(4) no
C(35) C(40) H(30) 119.5 no
C(39) C(40) H(30) 119.5 no
O(3) C(41) C(42) 165(2) no
O(3) C(41) H(31) 94.1 no
O(3) C(41) H(32) 94.1 no
C(42) C(41) H(31) 94.2 no
C(42) C(41) H(32) 93.9 no
H(31) C(41) H(32) 109.5 no
C(41) C(42) H(33) 109.4 no
C(41) C(42) H(34) 109.3 no
C(41) C(42) H(35) 109.7 no
H(33) C(42) H(34) 109.3 no
H(33) C(42) H(35) 109.6 no
H(34) C(42) H(35) 109.6 no

loop_
_geom_bond_atom_site_label_1
_geom_bond_atom_site_label_2
_geom_bond_distance
_geom_bond_publ_flag
P(1) O(1) 1.488(3) no
P(1) C(11) 1.819(3) no
P(1) C(17) 1.805(4) no
P(1) C(23) 1.790(4) no
P(2) O(2) 1.476(2) no
P(2) C(12) 1.808(3) no
P(2) C(29) 1.812(3) no
P(2) C(35) 1.805(3) no
O(3) C(41) 1.325(8) no
C(1) C(2) 1.390(7) no
C(1) C(13) 1.384(5) no
C(1) H(1) 0.99 no
C(2) C(3) 1.372(8) no
C(2) H(2) 0.99 no
C(3) C(4) 1.396(7) no
C(3) H(3) 0.99 no
C(4) C(14) 1.370(5) no
C(4) H(4) 0.99 no
C(5) C(6) 1.393(7) no
C(5) C(15) 1.376(5) no
C(5) H(5) 0.99 no
C(6) C(7) 1.378(7) no
C(6) H(6) 0.99 no
C(7) C(8) 1.382(6) no
C(7) H(7) 0.99 no
C(8) C(16) 1.364(5) no
C(8) H(8) 0.99 no
C(9) C(11) 1.542(4) no
C(9) C(13) 1.523(5) no
C(9) C(16) 1.518(5) no
C(9) H(9) 0.99 no
C(10) C(12) 1.543(4) no
C(10) C(14) 1.517(5) no
C(10) C(15) 1.515(5) no
C(10) H(10) 0.99 no
C(11) C(12) 1.351(4) no
C(13) C(14) 1.398(5) no
C(15) C(16) 1.410(5) no
C(17) C(18) 1.383(5) no
C(17) C(22) 1.385(6) no
C(18) C(19) 1.396(7) no
C(18) H(11) 0.99 no
C(19) C(20) 1.362(8) no
C(19) H(12) 0.99 no
C(20) C(21) 1.373(7) no
C(20) H(13) 0.99 no
C(21) C(22) 1.373(6) no
C(21) H(14) 0.99 no
C(22) H(15) 0.99 no
C(23) C(24) 1.381(5) no
C(23) C(28) 1.394(6) no
C(24) C(25) 1.383(5) no
C(24) H(16) 0.99 no
C(25) C(26) 1.383(6) no
C(25) H(17) 0.99 no
C(26) C(27) 1.370(6) no
C(26) H(18) 0.99 no
C(27) C(28) 1.360(6) no
C(27) H(19) 0.99 no
C(28) H(20) 0.99 no
C(29) C(30) 1.373(5) no
C(29) C(34) 1.389(5) no
C(30) C(31) 1.377(6) no
C(30) H(21) 0.99 no
C(31) C(32) 1.380(6) no
C(31) H(22) 0.99 no
C(32) C(33) 1.364(7) no
C(32) H(23) 0.99 no
C(33) C(34) 1.388(6) no
C(33) H(24) 0.99 no
C(34) H(25) 0.99 no
C(35) C(36) 1.385(4) no
C(35) C(40) 1.363(5) no
C(36) C(37) 1.371(5) no
C(36) H(26) 0.99 no
C(37) C(38) 1.365(6) no
C(37) H(27) 0.99 no
C(38) C(39) 1.359(6) no
C(38) H(28) 0.99 no
C(39) C(40) 1.375(6) no
C(39) H(29) 0.99 no
C(40) H(30) 0.99 no
C(41) C(42) 0.840(10) no
C(41) H(31) 0.99 no
C(41) H(32) 0.99 no
C(42) H(33) 0.99 no
C(42) H(34) 0.99 no
C(42) H(35) 0.99 no

loop_
_geom_contact_atom_site_label_1
_geom_contact_atom_site_label_2
_geom_contact_distance
_geom_contact_site_symmetry_2
_geom_contact_publ_flag
O(1) O(3) 2.749(6) . no
O(1) C(41) 3.320(10) . no
O(2) C(26) 3.361(5) 2_554 no
C(2) C(25) 3.571(6) 4_556 no
C(8) C(38) 3.416(6) 3_457 no
C(8) C(37) 3.577(6) 3_457 no
C(16) C(38) 3.575(5) 3_457 no
C(24) C(38) 3.546(5) 2_554 no
O(2) P(2) 1.476(2) . no
O(2) P(1) 3.340(2) . no

loop_
_geom_torsion_atom_site_label_1
_geom_torsion_atom_site_label_2
_geom_torsion_atom_site_label_3
_geom_torsion_atom_site_label_4
_geom_torsion
_geom_torsion_publ_flag
P(1) C(11) C(9) C(13) -137.2(3) no
P(1) C(11) C(9) C(16) 109.2(3) no
P(1) C(11) C(12) P(2) 24.3(6) no
P(1) C(11) C(12) C(10) -163.4(3) no
P(1) C(17) C(18) C(19) 176.8(4) no
P(1) C(17) C(22) C(21) -175.5(4) no
P(1) C(23) C(24) C(25) -178.3(3) no
P(1) C(23) C(28) C(27) 178.9(3) no
P(2) C(12) C(10) C(14) 113.6(3) no
P(2) C(12) C(10) C(15) -133.6(3) no
P(2) C(12) C(11) C(9) -168.7(3) no
P(2) C(29) C(30) C(31) -179.0(3) no
P(2) C(29) C(34) C(33) 178.9(3) no
P(2) C(35) C(36) C(37) 178.6(3) no
P(2) C(35) C(40) C(39) -178.1(3) no
O(1) P(1) C(11) C(9) -18.7(3) no
O(1) P(1) C(11) C(12) 148.1(4) no
O(1) P(1) C(17) C(18) -49.0(4) no
O(1) P(1) C(17) C(22) 126.8(3) no
O(1) P(1) C(23) C(24) 127.1(3) no
O(1) P(1) C(23) C(28) -51.0(4) no
O(2) P(2) C(12) C(10) -154.9(3) no
O(2) P(2) C(12) C(11) 16.9(4) no
O(2) P(2) C(29) C(30) 27.8(3) no
O(2) P(2) C(29) C(34) -150.6(3) no
O(2) P(2) C(35) C(36) 36.2(3) no
O(2) P(2) C(35) C(40) -143.7(3) no
C(1) C(2) C(3) C(4) 0.4(8) no
C(1) C(13) C(9) C(11) 123.3(4) no
C(1) C(13) C(9) C(16) -125.4(4) no
C(1) C(13) C(14) C(4) 1.1(6) no
C(1) C(13) C(14) C(10) -178.1(3) no
C(2) C(1) C(13) C(9) 177.9(4) no
C(2) C(1) C(13) C(14) -1.6(6) no
C(2) C(3) C(4) C(14) -0.9(7) no
C(3) C(2) C(1) C(13) 0.9(7) no
C(3) C(4) C(14) C(10) 179.2(4) no
C(3) C(4) C(14) C(13) 0.2(6) no
C(4) C(14) C(10) C(12) -124.4(4) no
C(4) C(14) C(10) C(15) 123.1(4) no
C(4) C(14) C(13) C(9) -178.4(3) no
C(5) C(6) C(7) C(8) -1.0(7) no
C(5) C(15) C(10) C(12) 124.3(4) no
C(5) C(15) C(10) C(14) -123.4(4) no
C(5) C(15) C(16) C(8) -2.1(5) no
C(5) C(15) C(16) C(9) 179.5(3) no
C(6) C(5) C(15) C(10) -178.3(4) no
C(6) C(5) C(15) C(16) 0.8(6) no
C(6) C(7) C(8) C(16) -0.4(7) no
C(7) C(6) C(5) C(15) 0.8(7) no
C(7) C(8) C(16) C(9) 180.0(4) no
C(7) C(8) C(16) C(15) 1.9(6) no
C(8) C(16) C(9) C(11) -120.2(4) no
C(8) C(16) C(9) C(13) 127.7(4) no
C(8) C(16) C(15) C(10) 177.0(3) no
C(9) C(11) P(1) C(17) 103.0(3) no
C(9) C(11) P(1) C(23) -137.3(3) no
C(9) C(11) C(12) C(10) 3.7(4) no
C(9) C(13) C(14) C(10) 2.4(4) no
C(9) C(16) C(15) C(10) -1.3(4) no
C(10) C(12) P(2) C(29) -34.4(3) no
C(10) C(12) P(2) C(35) 78.4(3) no
C(11) P(1) C(17) C(18) -168.4(3) no
C(11) P(1) C(17) C(22) 7.4(4) no
C(11) P(1) C(23) C(24) -116.2(3) no
C(11) P(1) C(23) C(28) 65.8(3) no
C(11) C(9) C(13) C(14) -57.2(4) no
C(11) C(9) C(16) C(15) 58.0(4) no
C(11) C(12) P(2) C(29) 137.4(3) no
C(11) C(12) P(2) C(35) -109.8(3) no
C(11) C(12) C(10) C(14) -59.1(4) no
C(11) C(12) C(10) C(15) 53.7(4) no
C(12) P(2) C(29) C(30) -93.8(3) no
C(12) P(2) C(29) C(34) 87.8(3) no
C(12) P(2) C(35) C(36) 162.0(3) no
C(12) P(2) C(35) C(40) -18.0(4) no
C(12) C(10) C(14) C(13) 54.7(4) no
C(12) C(10) C(15) C(16) -54.7(4) no
C(12) C(11) P(1) C(17) -90.1(4) no
C(12) C(11) P(1) C(23) 29.6(4) no
C(12) C(11) C(9) C(13) 53.5(4) no
C(12) C(11) C(9) C(16) -60.1(4) no
C(13) C(9) C(16) C(15) -54.2(4) no
C(13) C(14) C(10) C(15) -57.8(4) no
C(14) C(10) C(15) C(16) 57.5(4) no
C(14) C(13) C(9) C(16) 54.1(4) no
C(17) P(1) C(23) C(24) 3.7(4) no
C(17) P(1) C(23) C(28) -174.3(3) no
C(17) C(18) C(19) C(20) -0.3(8) no
C(17) C(22) C(21) C(20) -1.9(7) no
C(18) C(17) P(1) C(23) 73.6(3) no
C(18) C(17) C(22) C(21) 0.2(6) no
C(18) C(19) C(20) C(21) -1.5(9) no
C(19) C(18) C(17) C(22) 0.9(7) no
C(19) C(20) C(21) C(22) 2.6(8) no
C(22) C(17) P(1) C(23) -110.6(3) no
C(23) C(24) C(25) C(26) -0.8(6) no
C(23) C(28) C(27) C(26) -0.1(7) no
C(24) C(23) C(28) C(27) 0.7(6) no
C(24) C(25) C(26) C(27) 1.4(6) no
C(25) C(24) C(23) C(28) -0.3(6) no
C(25) C(26) C(27) C(28) -1.0(7) no
C(29) P(2) C(35) C(36) -86.8(3) no
C(29) P(2) C(35) C(40) 93.2(4) no
C(29) C(30) C(31) C(32) -0.1(7) no
C(29) C(34) C(33) C(32) 0.0(7) no
C(30) C(29) P(2) C(35) 152.9(3) no
C(30) C(29) C(34) C(33) 0.6(6) no
C(30) C(31) C(32) C(33) 0.7(8) no
C(31) C(30) C(29) C(34) -0.5(6) no
C(31) C(32) C(33) C(34) -0.6(8) no
C(34) C(29) P(2) C(35) -25.5(4) no
C(35) C(36) C(37) C(38) 0.6(7) no
C(35) C(40) C(39) C(38) -1.7(7) no
C(36) C(35) C(40) C(39) 2.0(6) no
C(36) C(37) C(38) C(39) -0.2(7) no
C(37) C(36) C(35) C(40) -1.4(6) no
C(37) C(38) C(39) C(40) 0.8(7) no
